data_7004265
loop_
_publ_author_name
'Qi, Ruipeng'
'Liu, Bao'
'Xu, Xiaoping'
'Yang, Zijian'
'Yao, Yingming'
'Zhang, Yong'
'Shen, Qi'

_publ_section_title
;
 Synthesis, characterization and reactivity of heteroleptic rare earth
 metal bis(phenolate) complexes
;
_journal_issue 37
_journal_name_full 'Dalton Transactions'
_journal_page_first 5016
_journal_page_last 5024
_journal_paper_doi 10.1039/b804914a
_journal_year 2008
_chemical_formula_moiety 'C54 H76 O6 Yb, C35 H56 O6 Yb, 2(C4 H8 O), 0.5(C6 H14)'
_chemical_formula_sum 'C100 H155 O14 Yb2'
_chemical_formula_weight 1927.32
_chemical_name_systematic
;
?
;
_space_group_IT_number 14
_symmetry_cell_setting monoclinic
_symmetry_Int_Tables_number 14
_symmetry_space_group_name_Hall '-P 2ybc'
_symmetry_space_group_name_H-M 'P 1 21/c 1'
_atom_sites_solution_hydrogens geom
_atom_sites_solution_primary direct
_atom_sites_solution_secondary difmap
_audit_creation_method SHELXL-97
_cell_angle_alpha 90.00
_cell_angle_beta 90.006(2)
_cell_angle_gamma 90.00
_cell_formula_units_Z 4
_cell_length_a 22.2232(16)
_cell_length_b 22.7689(17)
_cell_length_c 19.3062(15)
_cell_measurement_reflns_used 33257
_cell_measurement_temperature 193(2)
_cell_measurement_theta_max 25.3
_cell_measurement_theta_min 3.0
_cell_volume 9768.9(13)
_computing_cell_refinement CrystalClear
_computing_data_collection CrystalClear
_computing_data_reduction CrystalStructure
_computing_structure_refinement 'SHELXL-97 (Sheldrick, 1997)'
_computing_structure_solution 'SHELXS-97 (Sheldrick, 1990)'
_diffrn_ambient_temperature 193(2)
_diffrn_detector_area_resol_mean 7.31
_diffrn_measured_fraction_theta_full 0.997
_diffrn_measured_fraction_theta_max 0.997
_diffrn_measurement_device_type 'Rigaku Mercury'
_diffrn_measurement_method \w
_diffrn_radiation_monochromator graphite
_diffrn_radiation_source 'fine-focus sealed tube'
_diffrn_radiation_type MoK\a
_diffrn_radiation_wavelength 0.71070
_diffrn_reflns_av_R_equivalents 0.0928
_diffrn_reflns_av_sigmaI/netI 0.0794
_diffrn_reflns_limit_h_max 26
_diffrn_reflns_limit_h_min -23
_diffrn_reflns_limit_k_max 27
_diffrn_reflns_limit_k_min -27
_diffrn_reflns_limit_l_max 21
_diffrn_reflns_limit_l_min -23
_diffrn_reflns_number 95001
_diffrn_reflns_theta_full 25.35
_diffrn_reflns_theta_max 25.35
_diffrn_reflns_theta_min 3.03
_exptl_absorpt_coefficient_mu 1.961
_exptl_absorpt_correction_T_max 0.716
_exptl_absorpt_correction_T_min 0.452
_exptl_absorpt_correction_type multi-scan
_exptl_absorpt_process_details 'Jacobson, R. (1998) Private communication'
_exptl_crystal_colour yellow
_exptl_crystal_density_diffrn 1.310
_exptl_crystal_density_method 'not measured'
_exptl_crystal_description block
_exptl_crystal_F_000 4028
_exptl_crystal_size_max 0.40
_exptl_crystal_size_mid 0.38
_exptl_crystal_size_min 0.17
_refine_diff_density_max 1.701
_refine_diff_density_min -1.127
_refine_diff_density_rms 0.123
_refine_ls_extinction_method none
_refine_ls_goodness_of_fit_ref 1.163
_refine_ls_hydrogen_treatment constr
_refine_ls_matrix_type full
_refine_ls_number_parameters 1064
_refine_ls_number_reflns 17827
_refine_ls_number_restraints 11
_refine_ls_restrained_S_all 1.164
_refine_ls_R_factor_all 0.0975
_refine_ls_R_factor_gt 0.0741
_refine_ls_shift/su_max 0.002
_refine_ls_shift/su_mean 0.000
_refine_ls_structure_factor_coef Fsqd
_refine_ls_weighting_details 'calc w=1/[\s^2^(Fo^2^)+(0.0280P)^2^+44.4941P] where P=(Fo^2^+2Fc^2^)/3'
_refine_ls_weighting_scheme calc
_refine_ls_wR_factor_gt 0.1309
_refine_ls_wR_factor_ref 0.1401
_reflns_number_gt 14297
_reflns_number_total 17827
_reflns_threshold_expression >2sigma(I)
_cod_data_source_file b804914a.txt
_cod_data_source_block complex7
_cod_original_sg_symbol_H-M 'P 21/c'
_cod_database_code 7004265

loop_
_symmetry_equiv_pos_as_xyz
'x, y, z'
'-x, y+1/2, -z+1/2'
'-x, -y, -z'
'x, -y-1/2, z-1/2'

loop_
_atom_site_label
_atom_site_type_symbol
_atom_site_fract_x
_atom_site_fract_y
_atom_site_fract_z
_atom_site_U_iso_or_equiv
_atom_site_adp_type
_atom_site_occupancy
_atom_site_symmetry_multiplicity
_atom_site_calc_flag
_atom_site_refinement_flags
_atom_site_disorder_assembly
_atom_site_disorder_group
Yb1 Yb 0.779331(14) 0.701511(14) 0.081513(16) 0.02850(10) Uani 1 1 d . . .
Yb2 Yb 0.766155(15) 0.343157(15) 0.073405(19) 0.03737(11) Uani 1 1 d . . .
O1 O 0.7339(2) 0.6424(2) 0.0147(3) 0.0342(12) Uani 1 1 d . . .
O2 O 0.8631(2) 0.7000(2) 0.0255(2) 0.0343(12) Uani 1 1 d . . .
O3 O 0.8115(2) 0.6418(2) 0.1563(3) 0.0389(13) Uani 1 1 d . . .
O4 O 0.6964(2) 0.7200(2) 0.1333(3) 0.0359(12) Uani 1 1 d . . .
O5 O 0.8134(2) 0.7778(2) 0.1595(3) 0.0385(13) Uani 1 1 d . . .
O6 O 0.7591(2) 0.7756(2) -0.0041(3) 0.0390(13) Uani 1 1 d . . .
O7 O 0.8078(2) 0.2714(2) 0.1142(3) 0.0404(13) Uani 1 1 d . . .
O8 O 0.7275(2) 0.3098(2) -0.0149(3) 0.0408(13) Uani 1 1 d . . .
O9 O 0.6806(3) 0.3258(3) 0.1343(3) 0.0558(16) Uani 1 1 d . . .
O10 O 0.8500(2) 0.3786(2) 0.0213(3) 0.0417(13) Uani 1 1 d . . .
O11 O 0.7318(3) 0.4401(2) 0.0549(3) 0.0517(15) Uani 1 1 d . . .
O12 O 0.7953(3) 0.4091(3) 0.1647(3) 0.0617(18) Uani 1 1 d . . .
O13 O 0.5720(6) 0.4815(5) 0.2267(8) 0.148(4) Uani 1 1 d . . .
O14 O 0.6233(10) 0.1293(10) 0.1160(13) 0.282(9) Uiso 1 1 d D . .
C1 C 0.7310(3) 0.6070(3) -0.0408(4) 0.0314(17) Uani 1 1 d . . .
C2 C 0.6747(3) 0.5986(3) -0.0756(4) 0.0319(17) Uani 1 1 d . . .
C3 C 0.6755(4) 0.5626(3) -0.1341(4) 0.0376(19) Uani 1 1 d . . .
H3 H 0.6391 0.5580 -0.1594 0.045 Uiso 1 1 calc R . .
C4 C 0.7258(4) 0.5335(3) -0.1572(4) 0.0375(19) Uani 1 1 d . . .
C5 C 0.7793(3) 0.5413(3) -0.1208(4) 0.0374(19) Uani 1 1 d . . .
H5 H 0.8147 0.5220 -0.1362 0.045 Uiso 1 1 calc R . .
C6 C 0.7820(3) 0.5767(3) -0.0627(4) 0.0328(17) Uani 1 1 d . . .
C7 C 0.8962(3) 0.6811(3) -0.0272(4) 0.0321(18) Uani 1 1 d . . .
C8 C 0.9430(3) 0.7162(3) -0.0570(4) 0.0348(18) Uani 1 1 d . . .
C9 C 0.9729(3) 0.6957(4) -0.1155(4) 0.043(2) Uani 1 1 d . . .
H9 H 1.0020 0.7204 -0.1369 0.051 Uiso 1 1 calc R . .
C10 C 0.9620(3) 0.6404(4) -0.1439(4) 0.046(2) Uani 1 1 d . . .
C11 C 0.9189(3) 0.6057(4) -0.1119(4) 0.0389(19) Uani 1 1 d . . .
H11 H 0.9115 0.5675 -0.1298 0.047 Uiso 1 1 calc R . .
C12 C 0.8867(3) 0.6243(3) -0.0553(4) 0.0337(18) Uani 1 1 d . . .
C13 C 0.8413(3) 0.5829(3) -0.0235(4) 0.0333(17) Uani 1 1 d . . .
H13A H 0.8324 0.5966 0.0241 0.040 Uiso 1 1 calc R . .
H13B H 0.8600 0.5435 -0.0197 0.040 Uiso 1 1 calc R . .
C14 C 0.6163(3) 0.6271(4) -0.0509(4) 0.040(2) Uani 1 1 d . . .
C15 C 0.5618(4) 0.6083(4) -0.0934(5) 0.057(3) Uani 1 1 d . . .
H15A H 0.5673 0.6203 -0.1417 0.086 Uiso 1 1 calc R . .
H15B H 0.5255 0.6269 -0.0747 0.086 Uiso 1 1 calc R . .
H15C H 0.5575 0.5655 -0.0911 0.086 Uiso 1 1 calc R . .
C16 C 0.6206(4) 0.6944(4) -0.0570(5) 0.052(2) Uani 1 1 d . . .
H16A H 0.6539 0.7087 -0.0283 0.078 Uiso 1 1 calc R . .
H16B H 0.5829 0.7122 -0.0412 0.078 Uiso 1 1 calc R . .
H16C H 0.6279 0.7052 -0.1054 0.078 Uiso 1 1 calc R . .
C17 C 0.6036(4) 0.6115(4) 0.0252(4) 0.046(2) Uani 1 1 d . . .
H17A H 0.5990 0.5689 0.0298 0.069 Uiso 1 1 calc R . .
H17B H 0.5665 0.6310 0.0403 0.069 Uiso 1 1 calc R . .
H17C H 0.6372 0.6248 0.0541 0.069 Uiso 1 1 calc R . .
C18 C 0.7233(4) 0.4948(4) -0.2214(4) 0.057(3) Uani 1 1 d . . .
H18A H 0.6824 0.4795 -0.2273 0.085 Uiso 1 1 calc R . .
H18B H 0.7515 0.4620 -0.2161 0.085 Uiso 1 1 calc R . .
H18C H 0.7345 0.5180 -0.2622 0.085 Uiso 1 1 calc R . .
C19 C 0.9615(4) 0.7752(4) -0.0250(4) 0.044(2) Uani 1 1 d . . .
C20 C 1.0154(4) 0.8036(4) -0.0616(5) 0.056(2) Uani 1 1 d . . .
H20A H 1.0504 0.7775 -0.0582 0.084 Uiso 1 1 calc R . .
H20B H 1.0247 0.8412 -0.0395 0.084 Uiso 1 1 calc R . .
H20C H 1.0056 0.8101 -0.1105 0.084 Uiso 1 1 calc R . .
C21 C 0.9793(4) 0.7659(4) 0.0510(4) 0.055(2) Uani 1 1 d . . .
H21A H 0.9475 0.7441 0.0749 0.083 Uiso 1 1 calc R . .
H21B H 0.9850 0.8041 0.0734 0.083 Uiso 1 1 calc R . .
H21C H 1.0170 0.7435 0.0531 0.083 Uiso 1 1 calc R . .
C22 C 0.9093(4) 0.8190(4) -0.0290(5) 0.049(2) Uani 1 1 d . . .
H22A H 0.8988 0.8259 -0.0776 0.074 Uiso 1 1 calc R . .
H22B H 0.9214 0.8561 -0.0074 0.074 Uiso 1 1 calc R . .
H22C H 0.8744 0.8030 -0.0044 0.074 Uiso 1 1 calc R . .
C23 C 0.9957(4) 0.6204(5) -0.2084(5) 0.066(3) Uani 1 1 d . . .
H23A H 0.9849 0.5796 -0.2189 0.099 Uiso 1 1 calc R . .
H23B H 1.0391 0.6230 -0.2001 0.099 Uiso 1 1 calc R . .
H23C H 0.9848 0.6456 -0.2475 0.099 Uiso 1 1 calc R . .
C24 C 0.8067(3) 0.6105(3) 0.2145(4) 0.0305(17) Uani 1 1 d . . .
C25 C 0.8593(3) 0.5939(3) 0.2524(4) 0.0321(17) Uani 1 1 d . . .
C26 C 0.8508(4) 0.5629(3) 0.3137(4) 0.0378(19) Uani 1 1 d . . .
H26 H 0.8852 0.5532 0.3407 0.045 Uiso 1 1 calc R . .
C27 C 0.7951(4) 0.5455(3) 0.3373(4) 0.042(2) Uani 1 1 d . . .
C28 C 0.7451(4) 0.5590(3) 0.2968(4) 0.0386(19) Uani 1 1 d . . .
H28 H 0.7065 0.5457 0.3111 0.046 Uiso 1 1 calc R . .
C29 C 0.7499(3) 0.5915(3) 0.2360(4) 0.0317(17) Uani 1 1 d . . .
C30 C 0.6558(3) 0.7101(4) 0.1833(4) 0.0356(19) Uani 1 1 d . . .
C31 C 0.6131(3) 0.7540(4) 0.2028(4) 0.0363(18) Uani 1 1 d . . .
C32 C 0.5753(3) 0.7417(4) 0.2583(4) 0.042(2) Uani 1 1 d . . .
H32 H 0.5474 0.7710 0.2722 0.050 Uiso 1 1 calc R . .
C33 C 0.5758(3) 0.6898(4) 0.2943(4) 0.043(2) Uani 1 1 d . . .
C34 C 0.6155(3) 0.6466(4) 0.2721(4) 0.041(2) Uani 1 1 d . . .
H34 H 0.6154 0.6097 0.2951 0.049 Uiso 1 1 calc R . .
C35 C 0.6551(3) 0.6553(3) 0.2175(4) 0.0322(17) Uani 1 1 d . . .
C36 C 0.6941(3) 0.6045(3) 0.1947(4) 0.0346(18) Uani 1 1 d . . .
H36A H 0.6688 0.5687 0.1947 0.042 Uiso 1 1 calc R . .
H36B H 0.7064 0.6118 0.1462 0.042 Uiso 1 1 calc R . .
C37 C 0.9229(4) 0.6095(4) 0.2275(4) 0.042(2) Uani 1 1 d . . .
C38 C 0.9725(4) 0.5829(4) 0.2726(5) 0.061(3) Uani 1 1 d . . .
H38A H 0.9688 0.5978 0.3200 0.092 Uiso 1 1 calc R . .
H38B H 1.0119 0.5938 0.2538 0.092 Uiso 1 1 calc R . .
H38C H 0.9686 0.5400 0.2728 0.092 Uiso 1 1 calc R . .
C39 C 0.9322(4) 0.6761(4) 0.2251(5) 0.061(3) Uani 1 1 d . . .
H39A H 0.9026 0.6937 0.1937 0.091 Uiso 1 1 calc R . .
H39B H 0.9729 0.6847 0.2084 0.091 Uiso 1 1 calc R . .
H39C H 0.9271 0.6925 0.2717 0.091 Uiso 1 1 calc R . .
C40 C 0.9326(4) 0.5835(5) 0.1541(5) 0.067(3) Uani 1 1 d . . .
H40A H 0.9276 0.5407 0.1558 0.100 Uiso 1 1 calc R . .
H40B H 0.9733 0.5929 0.1381 0.100 Uiso 1 1 calc R . .
H40C H 0.9031 0.6003 0.1221 0.100 Uiso 1 1 calc R . .
C41 C 0.7890(4) 0.5129(4) 0.4057(5) 0.061(3) Uani 1 1 d . . .
H41A H 0.7464 0.5106 0.4185 0.091 Uiso 1 1 calc R . .
H41B H 0.8112 0.5340 0.4418 0.091 Uiso 1 1 calc R . .
H41C H 0.8054 0.4732 0.4007 0.091 Uiso 1 1 calc R . .
C42 C 0.6093(4) 0.8125(4) 0.1646(4) 0.045(2) Uani 1 1 d . . .
C43 C 0.5550(4) 0.8500(4) 0.1895(5) 0.062(3) Uani 1 1 d . . .
H43A H 0.5178 0.8275 0.1837 0.093 Uiso 1 1 calc R . .
H43B H 0.5528 0.8861 0.1619 0.093 Uiso 1 1 calc R . .
H43C H 0.5604 0.8600 0.2384 0.093 Uiso 1 1 calc R . .
C44 C 0.5995(4) 0.8015(4) 0.0865(4) 0.050(2) Uani 1 1 d . . .
H44A H 0.6342 0.7802 0.0676 0.075 Uiso 1 1 calc R . .
H44B H 0.5953 0.8392 0.0625 0.075 Uiso 1 1 calc R . .
H44C H 0.5630 0.7781 0.0798 0.075 Uiso 1 1 calc R . .
C45 C 0.6659(4) 0.8489(4) 0.1762(5) 0.052(2) Uani 1 1 d . . .
H45A H 0.6703 0.8574 0.2257 0.079 Uiso 1 1 calc R . .
H45B H 0.6627 0.8859 0.1504 0.079 Uiso 1 1 calc R . .
H45C H 0.7011 0.8269 0.1600 0.079 Uiso 1 1 calc R . .
C46 C 0.5339(4) 0.6780(4) 0.3556(5) 0.057(3) Uani 1 1 d . . .
H46A H 0.5213 0.7154 0.3760 0.085 Uiso 1 1 calc R . .
H46B H 0.5552 0.6546 0.3905 0.085 Uiso 1 1 calc R . .
H46C H 0.4984 0.6564 0.3396 0.085 Uiso 1 1 calc R . .
C47 C 0.8486(5) 0.8306(4) 0.1536(5) 0.062(3) Uani 1 1 d . . .
H47A H 0.8389 0.8514 0.1100 0.075 Uiso 1 1 calc R . .
H47B H 0.8921 0.8212 0.1538 0.075 Uiso 1 1 calc R . .
C48 C 0.8329(5) 0.8670(5) 0.2139(5) 0.074(3) Uani 1 1 d . . .
H48A H 0.7967 0.8911 0.2044 0.089 Uiso 1 1 calc R . .
H48B H 0.8666 0.8933 0.2267 0.089 Uiso 1 1 calc R . .
C49 C 0.8208(5) 0.8225(4) 0.2702(5) 0.071(3) Uani 1 1 d . . .
H49A H 0.8583 0.8126 0.2953 0.085 Uiso 1 1 calc R . .
H49B H 0.7910 0.8377 0.3038 0.085 Uiso 1 1 calc R . .
C50 C 0.7969(4) 0.7703(4) 0.2330(4) 0.050(2) Uani 1 1 d . . .
H50A H 0.8148 0.7338 0.2518 0.060 Uiso 1 1 calc R . .
H50B H 0.7526 0.7680 0.2381 0.060 Uiso 1 1 calc R . .
C51 C 0.7386(4) 0.8352(3) -0.0031(4) 0.043(2) Uani 1 1 d . . .
H51A H 0.7730 0.8629 -0.0043 0.052 Uiso 1 1 calc R . .
H51B H 0.7143 0.8431 0.0388 0.052 Uiso 1 1 calc R . .
C52 C 0.7013(4) 0.8406(4) -0.0670(4) 0.051(2) Uani 1 1 d . . .
H52A H 0.6974 0.8821 -0.0816 0.061 Uiso 1 1 calc R . .
H52B H 0.6606 0.8239 -0.0597 0.061 Uiso 1 1 calc R . .
C53 C 0.7365(4) 0.8049(4) -0.1201(4) 0.053(2) Uani 1 1 d . . .
H53A H 0.7093 0.7877 -0.1552 0.064 Uiso 1 1 calc R . .
H53B H 0.7668 0.8297 -0.1438 0.064 Uiso 1 1 calc R . .
C54 C 0.7665(4) 0.7573(4) -0.0776(4) 0.0395(19) Uani 1 1 d . . .
H54A H 0.7470 0.7189 -0.0859 0.047 Uiso 1 1 calc R . .
H54B H 0.8097 0.7542 -0.0897 0.047 Uiso 1 1 calc R . .
C55 C 0.8196(4) 0.2125(3) 0.1147(4) 0.041(2) Uani 1 1 d . . .
C56 C 0.8305(4) 0.1826(4) 0.1776(4) 0.042(2) Uani 1 1 d . . .
C57 C 0.8389(4) 0.1216(4) 0.1729(5) 0.053(2) Uani 1 1 d . . .
H57 H 0.8455 0.1004 0.2146 0.063 Uiso 1 1 calc R . .
C58 C 0.8380(4) 0.0905(4) 0.1120(5) 0.053(2) Uani 1 1 d . . .
C59 C 0.8297(4) 0.1221(4) 0.0522(4) 0.044(2) Uani 1 1 d . . .
H59 H 0.8308 0.1018 0.0093 0.053 Uiso 1 1 calc R . .
C60 C 0.8200(3) 0.1821(4) 0.0513(4) 0.0379(19) Uani 1 1 d . . .
C61 C 0.7096(4) 0.2599(4) -0.0471(4) 0.0396(19) Uani 1 1 d . . .
C62 C 0.6528(4) 0.2559(4) -0.0806(5) 0.047(2) Uani 1 1 d . . .
C63 C 0.6365(4) 0.2023(4) -0.1081(5) 0.059(3) Uani 1 1 d . . .
H63 H 0.5980 0.1987 -0.1289 0.071 Uiso 1 1 calc R . .
C64 C 0.6743(5) 0.1528(4) -0.1068(5) 0.063(3) Uani 1 1 d . . .
C65 C 0.7297(5) 0.1593(4) -0.0763(5) 0.055(2) Uani 1 1 d . . .
H65 H 0.7559 0.1263 -0.0755 0.067 Uiso 1 1 calc R . .
C66 C 0.7495(4) 0.2111(4) -0.0467(4) 0.042(2) Uani 1 1 d . . .
C67 C 0.8124(3) 0.2141(3) -0.0168(4) 0.0367(19) Uani 1 1 d . . .
H67A H 0.8234 0.2559 -0.0101 0.044 Uiso 1 1 calc R . .
H67B H 0.8409 0.1973 -0.0509 0.044 Uiso 1 1 calc R . .
C68 C 0.8339(4) 0.2157(4) 0.2476(4) 0.049(2) Uani 1 1 d . . .
C69 C 0.8488(6) 0.1743(5) 0.3072(5) 0.082(4) Uani 1 1 d . . .
H69A H 0.8177 0.1440 0.3107 0.123 Uiso 1 1 calc R . .
H69B H 0.8505 0.1966 0.3506 0.123 Uiso 1 1 calc R . .
H69C H 0.8879 0.1557 0.2987 0.123 Uiso 1 1 calc R . .
C70 C 0.7732(4) 0.2433(4) 0.2634(4) 0.059(3) Uani 1 1 d . . .
H70A H 0.7631 0.2719 0.2273 0.089 Uiso 1 1 calc R . .
H70B H 0.7749 0.2631 0.3084 0.089 Uiso 1 1 calc R . .
H70C H 0.7423 0.2126 0.2648 0.089 Uiso 1 1 calc R . .
C71 C 0.8843(4) 0.2610(4) 0.2441(5) 0.059(3) Uani 1 1 d . . .
H71A H 0.9231 0.2408 0.2405 0.088 Uiso 1 1 calc R . .
H71B H 0.8837 0.2852 0.2861 0.088 Uiso 1 1 calc R . .
H71C H 0.8785 0.2862 0.2035 0.088 Uiso 1 1 calc R . .
C72 C 0.8458(5) 0.0249(4) 0.1121(6) 0.077(3) Uani 1 1 d . . .
H72A H 0.8112 0.0066 0.1350 0.115 Uiso 1 1 calc R . .
H72B H 0.8828 0.0147 0.1371 0.115 Uiso 1 1 calc R . .
H72C H 0.8486 0.0107 0.0643 0.115 Uiso 1 1 calc R . .
C73 C 0.6119(4) 0.3093(4) -0.0897(5) 0.054(2) Uani 1 1 d . . .
C74 C 0.5548(4) 0.2952(5) -0.1308(6) 0.076(3) Uani 1 1 d . . .
H74A H 0.5659 0.2799 -0.1765 0.115 Uiso 1 1 calc R . .
H74B H 0.5309 0.3310 -0.1364 0.115 Uiso 1 1 calc R . .
H74C H 0.5312 0.2657 -0.1059 0.115 Uiso 1 1 calc R . .
C75 C 0.6458(4) 0.3564(4) -0.1322(5) 0.062(3) Uani 1 1 d . . .
H75A H 0.6835 0.3665 -0.1088 0.093 Uiso 1 1 calc R . .
H75B H 0.6207 0.3916 -0.1363 0.093 Uiso 1 1 calc R . .
H75C H 0.6546 0.3410 -0.1785 0.093 Uiso 1 1 calc R . .
C76 C 0.5913(4) 0.3326(4) -0.0197(5) 0.063(3) Uani 1 1 d . . .
H76A H 0.5659 0.3032 0.0030 0.094 Uiso 1 1 calc R . .
H76B H 0.5683 0.3689 -0.0265 0.094 Uiso 1 1 calc R . .
H76C H 0.6265 0.3408 0.0093 0.094 Uiso 1 1 calc R . .
C77 C 0.6536(6) 0.0945(4) -0.1361(6) 0.098(5) Uani 1 1 d . . .
H77A H 0.6876 0.0747 -0.1585 0.147 Uiso 1 1 calc R . .
H77B H 0.6217 0.1012 -0.1703 0.147 Uiso 1 1 calc R . .
H77C H 0.6381 0.0698 -0.0986 0.147 Uiso 1 1 calc R . .
C78 C 0.6396(5) 0.3639(5) 0.1721(7) 0.088(4) Uani 1 1 d . . .
H78A H 0.6260 0.3966 0.1422 0.105 Uiso 1 1 calc R . .
H78B H 0.6598 0.3805 0.2134 0.105 Uiso 1 1 calc R . .
C79 C 0.5882(5) 0.3272(6) 0.1928(7) 0.090(4) Uani 1 1 d . . .
H79A H 0.5549 0.3304 0.1590 0.108 Uiso 1 1 calc R . .
H79B H 0.5732 0.3386 0.2392 0.108 Uiso 1 1 calc R . .
C80 C 0.6136(6) 0.2665(7) 0.1937(7) 0.108(5) Uani 1 1 d . . .
H80A H 0.6342 0.2584 0.2382 0.130 Uiso 1 1 calc R . .
H80B H 0.5815 0.2369 0.1868 0.130 Uiso 1 1 calc R . .
C81 C 0.6565(4) 0.2657(4) 0.1359(5) 0.061(3) Uani 1 1 d . . .
H81A H 0.6889 0.2367 0.1441 0.073 Uiso 1 1 calc R . .
H81B H 0.6360 0.2560 0.0918 0.073 Uiso 1 1 calc R . .
C82 C 0.8510(4) 0.4130(4) -0.0406(5) 0.050(2) Uani 1 1 d . . .
H82A H 0.8323 0.4519 -0.0324 0.060 Uiso 1 1 calc R . .
H82B H 0.8287 0.3929 -0.0781 0.060 Uiso 1 1 calc R . .
C83 C 0.9157(4) 0.4198(5) -0.0595(6) 0.072(3) Uani 1 1 d . . .
H83A H 0.9270 0.3911 -0.0957 0.087 Uiso 1 1 calc R . .
H83B H 0.9235 0.4599 -0.0772 0.087 Uiso 1 1 calc R . .
C84 C 0.9484(5) 0.4096(7) 0.0013(7) 0.113(6) Uani 1 1 d . . .
H84A H 0.9547 0.4468 0.0269 0.135 Uiso 1 1 calc R . .
H84B H 0.9882 0.3923 -0.0097 0.135 Uiso 1 1 calc R . .
C85 C 0.9117(4) 0.3680(5) 0.0429(5) 0.064(3) Uani 1 1 d . . .
H85A H 0.9235 0.3269 0.0332 0.076 Uiso 1 1 calc R . .
H85B H 0.9166 0.3757 0.0930 0.076 Uiso 1 1 calc R . .
C86 C 0.7468(5) 0.4857(4) 0.1044(6) 0.071(3) Uani 1 1 d . . .
H86A H 0.7136 0.4906 0.1380 0.085 Uiso 1 1 calc R . .
H86B H 0.7528 0.5235 0.0801 0.085 Uiso 1 1 calc R . .
C87 C 0.8019(6) 0.4690(4) 0.1406(6) 0.080(3) Uani 1 1 d . . .
H87A H 0.8368 0.4720 0.1089 0.096 Uiso 1 1 calc R . .
H87B H 0.8089 0.4956 0.1803 0.096 Uiso 1 1 calc R . .
C88 C 0.6873(4) 0.4581(4) 0.0070(6) 0.070(3) Uani 1 1 d . . .
H88A H 0.6495 0.4656 0.0316 0.105 Uiso 1 1 calc R . .
H88B H 0.6811 0.4270 -0.0274 0.105 Uiso 1 1 calc R . .
H88C H 0.7005 0.4941 -0.0164 0.105 Uiso 1 1 calc R . .
C89 C 0.8079(6) 0.4021(5) 0.2351(6) 0.100(4) Uani 1 1 d . . .
H89A H 0.8497 0.4134 0.2442 0.149 Uiso 1 1 calc R . .
H89B H 0.8020 0.3609 0.2482 0.149 Uiso 1 1 calc R . .
H89C H 0.7808 0.4269 0.2624 0.149 Uiso 1 1 calc R . .
C90 C 0.5528(7) 0.5014(8) 0.1674(8) 0.109(5) Uani 1 1 d . . .
H90A H 0.5373 0.4684 0.1392 0.131 Uiso 1 1 calc R . .
H90B H 0.5865 0.5198 0.1419 0.131 Uiso 1 1 calc R . .
C91 C 0.5062(10) 0.5435(7) 0.1779(11) 0.146(8) Uani 1 1 d . . .
H91A H 0.4763 0.5422 0.1399 0.175 Uiso 1 1 calc R . .
H91B H 0.5228 0.5837 0.1814 0.175 Uiso 1 1 calc R . .
C92 C 0.4796(8) 0.5250(10) 0.2430(12) 0.155(8) Uani 1 1 d . . .
H92A H 0.4453 0.4981 0.2353 0.186 Uiso 1 1 calc R . .
H92B H 0.4660 0.5591 0.2706 0.186 Uiso 1 1 calc R . .
C93 C 0.5306(9) 0.4944(8) 0.2769(9) 0.128(6) Uani 1 1 d . . .
H93A H 0.5488 0.5200 0.3127 0.153 Uiso 1 1 calc R . .
H93B H 0.5164 0.4579 0.2995 0.153 Uiso 1 1 calc R . .
C94 C 0.6807(12) 0.0984(14) 0.1136(19) 0.127(11) Uiso 0.50 1 d PD . .
C94' C 0.6652(14) 0.1027(13) 0.1617(15) 0.111(10) Uiso 0.50 1 d PD . .
C95 C 0.6747(18) 0.0363(16) 0.084(3) 0.175(18) Uiso 0.50 1 d PD . .
C95' C 0.6576(18) 0.0475(15) 0.1188(17) 0.143(15) Uiso 0.50 1 d PD . .
C96 C 0.6110(18) 0.0291(16) 0.053(2) 0.168(15) Uiso 0.50 1 d PD . .
C96' C 0.662(2) 0.062(2) 0.0438(17) 0.151(14) Uiso 0.50 1 d PD . .
C97 C 0.592(2) 0.093(2) 0.060(3) 0.28(3) Uiso 0.50 1 d PD . .
C97' C 0.641(4) 0.125(3) 0.043(2) 0.37(5) Uiso 0.50 1 d PD . .
C98 C 0.0242(5) 0.9837(5) 0.0176(6) 0.073(3) Uani 1 1 d . . .
H98A H 0.0568 1.0119 0.0284 0.087 Uiso 1 1 calc R . .
H98B H 0.0407 0.9549 -0.0157 0.087 Uiso 1 1 calc R . .
C99 C 0.0092(5) 0.9518(5) 0.0823(6) 0.077(3) Uani 1 1 d . . .
H99A H -0.0241 0.9242 0.0722 0.092 Uiso 1 1 calc R . .
H99B H -0.0058 0.9806 0.1166 0.092 Uiso 1 1 calc R . .
C100 C 0.0602(5) 0.9174(5) 0.1153(6) 0.082(3) Uani 1 1 d . . .
H10A H 0.0763 0.8892 0.0817 0.123 Uiso 1 1 calc R . .
H10B H 0.0450 0.8963 0.1559 0.123 Uiso 1 1 calc R . .
H10C H 0.0921 0.9445 0.1296 0.123 Uiso 1 1 calc R . .

loop_
_atom_site_aniso_label
_atom_site_aniso_U_11
_atom_site_aniso_U_22
_atom_site_aniso_U_33
_atom_site_aniso_U_23
_atom_site_aniso_U_13
_atom_site_aniso_U_12
Yb1 0.02979(18) 0.02875(18) 0.02694(18) -0.00046(14) 0.00264(13) -0.00225(14)
Yb2 0.0361(2) 0.02731(19) 0.0487(2) -0.00358(16) 0.00778(16) -0.00080(15)
O1 0.034(3) 0.033(3) 0.036(3) -0.006(2) 0.002(2) -0.001(2)
O2 0.035(3) 0.034(3) 0.035(3) -0.001(2) 0.005(2) -0.002(2)
O3 0.031(3) 0.045(3) 0.041(3) 0.005(3) 0.000(2) -0.001(2)
O4 0.035(3) 0.033(3) 0.040(3) -0.003(2) 0.012(2) -0.001(2)
O5 0.049(3) 0.034(3) 0.032(3) -0.006(2) 0.002(2) -0.010(3)
O6 0.053(3) 0.032(3) 0.032(3) 0.005(2) -0.001(3) 0.007(3)
O7 0.043(3) 0.031(3) 0.047(3) 0.003(2) 0.003(3) 0.002(2)
O8 0.035(3) 0.036(3) 0.051(3) -0.003(3) 0.005(3) -0.002(2)
O9 0.044(4) 0.053(4) 0.071(4) -0.003(3) 0.025(3) -0.007(3)
O10 0.030(3) 0.037(3) 0.058(4) 0.010(3) 0.000(3) -0.001(2)
O11 0.052(4) 0.028(3) 0.075(4) 0.001(3) 0.009(3) 0.011(3)
O12 0.089(5) 0.039(4) 0.057(4) -0.019(3) 0.007(4) -0.009(3)
O13 0.150(11) 0.150(11) 0.145(11) 0.045(9) 0.019(9) 0.053(8)
C1 0.037(4) 0.026(4) 0.031(4) 0.003(3) 0.002(3) 0.000(3)
C2 0.032(4) 0.031(4) 0.033(4) 0.004(3) 0.002(3) -0.004(3)
C3 0.042(5) 0.031(4) 0.040(5) -0.010(4) -0.004(4) -0.009(4)
C4 0.043(5) 0.035(5) 0.034(4) -0.010(3) 0.003(4) -0.005(4)
C5 0.035(4) 0.032(4) 0.045(5) 0.000(4) 0.008(4) 0.004(3)
C6 0.044(5) 0.023(4) 0.031(4) 0.001(3) 0.005(3) 0.006(3)
C7 0.024(4) 0.047(5) 0.026(4) 0.013(3) 0.000(3) 0.007(3)
C8 0.025(4) 0.039(5) 0.040(5) 0.010(4) 0.001(3) -0.002(3)
C9 0.024(4) 0.060(6) 0.044(5) 0.015(4) 0.005(4) -0.002(4)
C10 0.029(4) 0.072(7) 0.038(5) -0.005(4) 0.007(4) 0.002(4)
C11 0.028(4) 0.045(5) 0.044(5) -0.010(4) -0.004(4) -0.001(4)
C12 0.031(4) 0.038(5) 0.033(4) 0.004(3) 0.005(3) 0.004(3)
C13 0.033(4) 0.029(4) 0.038(4) -0.001(3) 0.004(3) 0.007(3)
C14 0.031(4) 0.050(5) 0.038(5) -0.006(4) -0.006(4) 0.003(4)
C15 0.035(5) 0.074(7) 0.062(6) -0.012(5) -0.009(4) 0.003(5)
C16 0.049(5) 0.046(6) 0.061(6) -0.001(4) -0.009(4) 0.011(4)
C17 0.033(4) 0.062(6) 0.043(5) 0.008(4) -0.001(4) 0.004(4)
C18 0.057(6) 0.063(6) 0.049(6) -0.015(5) -0.002(5) -0.017(5)
C19 0.036(5) 0.047(5) 0.048(5) 0.004(4) 0.008(4) -0.010(4)
C20 0.043(5) 0.053(6) 0.072(7) 0.008(5) 0.009(5) -0.018(4)
C21 0.047(5) 0.064(6) 0.055(6) -0.001(5) 0.003(4) -0.018(5)
C22 0.053(6) 0.038(5) 0.056(6) 0.002(4) 0.010(4) -0.008(4)
C23 0.047(6) 0.101(9) 0.050(6) -0.019(6) 0.020(5) -0.012(6)
C24 0.039(4) 0.025(4) 0.027(4) 0.008(3) 0.001(3) 0.006(3)
C25 0.037(4) 0.028(4) 0.031(4) 0.000(3) 0.000(3) -0.001(3)
C26 0.049(5) 0.030(4) 0.035(4) 0.004(4) -0.005(4) 0.002(4)
C27 0.055(6) 0.023(4) 0.048(5) 0.007(4) 0.012(4) 0.012(4)
C28 0.046(5) 0.020(4) 0.050(5) 0.002(4) 0.015(4) 0.001(4)
C29 0.043(5) 0.021(4) 0.031(4) -0.003(3) 0.001(3) -0.005(3)
C30 0.025(4) 0.049(5) 0.032(4) -0.012(4) -0.001(3) -0.001(4)
C31 0.030(4) 0.043(5) 0.037(4) -0.007(4) 0.006(3) 0.003(4)
C32 0.029(4) 0.052(6) 0.045(5) -0.009(4) 0.009(4) 0.009(4)
C33 0.029(4) 0.062(6) 0.039(5) -0.005(4) 0.004(4) -0.006(4)
C34 0.033(4) 0.045(5) 0.046(5) 0.000(4) -0.003(4) -0.012(4)
C35 0.025(4) 0.034(4) 0.038(4) -0.007(3) -0.001(3) -0.005(3)
C36 0.030(4) 0.038(5) 0.036(4) -0.010(3) 0.002(3) -0.007(3)
C37 0.040(5) 0.048(5) 0.039(5) 0.007(4) -0.004(4) -0.003(4)
C38 0.038(5) 0.077(7) 0.070(7) 0.023(5) -0.014(5) -0.002(5)
C39 0.045(5) 0.057(6) 0.080(7) 0.021(5) -0.016(5) -0.021(5)
C40 0.033(5) 0.106(9) 0.061(7) 0.006(6) 0.004(4) 0.002(5)
C41 0.071(7) 0.060(6) 0.051(6) 0.028(5) 0.012(5) 0.007(5)
C42 0.037(5) 0.053(6) 0.045(5) -0.003(4) 0.007(4) 0.008(4)
C43 0.061(6) 0.065(7) 0.059(6) 0.008(5) 0.015(5) 0.018(5)
C44 0.047(5) 0.053(6) 0.051(5) -0.005(4) 0.001(4) 0.006(4)
C45 0.064(6) 0.041(5) 0.053(6) -0.008(4) 0.005(5) -0.004(5)
C46 0.043(5) 0.076(7) 0.052(6) 0.004(5) 0.015(4) 0.003(5)
C47 0.079(7) 0.050(6) 0.057(6) -0.011(5) 0.018(5) -0.027(5)
C48 0.101(9) 0.055(7) 0.067(7) -0.012(5) -0.010(6) -0.024(6)
C49 0.108(9) 0.058(7) 0.047(6) -0.014(5) -0.001(6) -0.017(6)
C50 0.070(6) 0.047(5) 0.033(5) -0.004(4) -0.002(4) -0.017(5)
C51 0.050(5) 0.026(5) 0.053(5) -0.001(4) 0.001(4) 0.008(4)
C52 0.049(5) 0.048(6) 0.055(6) 0.013(4) -0.002(4) 0.012(4)
C53 0.058(6) 0.054(6) 0.046(5) 0.008(4) 0.001(4) 0.021(5)
C54 0.054(5) 0.038(5) 0.026(4) 0.002(3) 0.001(4) 0.008(4)
C55 0.038(5) 0.029(5) 0.056(5) 0.013(4) 0.003(4) 0.003(4)
C56 0.040(5) 0.043(5) 0.043(5) 0.010(4) 0.003(4) 0.000(4)
C57 0.055(6) 0.047(6) 0.056(6) 0.027(5) 0.004(5) 0.009(4)
C58 0.066(6) 0.038(5) 0.054(6) 0.007(4) 0.017(5) 0.013(4)
C59 0.052(5) 0.037(5) 0.043(5) 0.001(4) 0.013(4) 0.008(4)
C60 0.033(4) 0.041(5) 0.040(5) 0.000(4) 0.002(4) -0.001(4)
C61 0.037(5) 0.036(5) 0.045(5) 0.002(4) 0.004(4) -0.003(4)
C62 0.048(5) 0.036(5) 0.056(6) 0.002(4) -0.004(4) -0.009(4)
C63 0.061(6) 0.051(6) 0.065(6) -0.001(5) -0.019(5) -0.006(5)
C64 0.085(8) 0.040(6) 0.066(7) -0.005(5) -0.023(6) -0.009(5)
C65 0.075(7) 0.033(5) 0.058(6) -0.007(4) -0.009(5) -0.002(5)
C66 0.043(5) 0.037(5) 0.046(5) 0.004(4) 0.008(4) -0.003(4)
C67 0.037(4) 0.032(4) 0.042(5) 0.000(4) 0.011(4) 0.005(3)
C68 0.061(6) 0.046(5) 0.041(5) 0.009(4) 0.003(4) -0.002(5)
C69 0.116(10) 0.086(8) 0.044(6) 0.009(6) -0.015(6) -0.002(7)
C70 0.067(7) 0.074(7) 0.037(5) -0.008(5) 0.015(5) -0.003(5)
C71 0.053(6) 0.070(7) 0.053(6) -0.003(5) -0.003(5) -0.005(5)
C72 0.110(9) 0.040(6) 0.079(8) 0.017(5) 0.025(7) 0.023(6)
C73 0.041(5) 0.055(6) 0.067(6) 0.007(5) -0.007(5) 0.004(4)
C74 0.052(6) 0.081(8) 0.096(9) -0.004(7) -0.017(6) 0.005(6)
C75 0.061(6) 0.059(7) 0.067(7) 0.009(5) 0.008(5) 0.012(5)
C76 0.042(5) 0.069(7) 0.077(7) -0.001(6) 0.006(5) 0.015(5)
C77 0.135(11) 0.045(7) 0.115(10) 0.004(6) -0.066(9) -0.020(7)
C78 0.069(7) 0.088(9) 0.105(10) -0.025(7) 0.053(7) -0.009(6)
C79 0.056(7) 0.115(11) 0.099(10) 0.020(8) 0.036(6) 0.013(7)
C80 0.067(8) 0.130(13) 0.128(12) 0.018(10) 0.037(8) -0.019(8)
C81 0.056(6) 0.049(6) 0.077(7) 0.002(5) 0.009(5) -0.013(5)
C82 0.043(5) 0.049(6) 0.058(6) 0.018(4) 0.007(4) 0.005(4)
C83 0.047(6) 0.093(9) 0.078(8) 0.032(6) 0.016(5) 0.005(6)
C84 0.042(6) 0.192(16) 0.103(10) 0.073(10) 0.000(6) -0.035(8)
C85 0.040(5) 0.084(8) 0.066(7) 0.016(6) 0.007(5) 0.004(5)
C86 0.085(8) 0.037(6) 0.090(8) -0.019(5) 0.024(7) -0.009(5)
C87 0.104(10) 0.044(7) 0.091(9) -0.022(6) 0.006(7) -0.018(6)
C88 0.064(7) 0.045(6) 0.102(9) 0.017(6) 0.015(6) 0.020(5)
C89 0.148(13) 0.079(9) 0.072(9) -0.026(7) -0.015(8) 0.003(8)
C90 0.090(11) 0.131(14) 0.107(12) 0.021(10) -0.019(9) -0.029(10)
C91 0.18(2) 0.081(11) 0.180(19) -0.001(12) -0.106(16) 0.016(12)
C92 0.090(12) 0.19(2) 0.18(2) -0.066(17) 0.008(14) 0.029(13)
C93 0.135(15) 0.125(14) 0.123(14) 0.043(11) 0.008(12) -0.062(12)
C98 0.075(8) 0.069(8) 0.073(8) -0.008(6) 0.008(6) -0.006(6)
C99 0.084(8) 0.077(8) 0.070(8) -0.012(6) 0.006(6) -0.012(7)
C100 0.096(9) 0.067(8) 0.083(8) 0.003(6) 0.004(7) -0.018(7)

loop_
_atom_type_symbol
_atom_type_description
_atom_type_scat_dispersion_real
_atom_type_scat_dispersion_imag
_atom_type_scat_source
C C 0.0033 0.0016 'International Tables Vol C Tables 4.2.6.8 and 6.1.1.4'
H H 0.0000 0.0000 'International Tables Vol C Tables 4.2.6.8 and 6.1.1.4'
O O 0.0106 0.0060 'International Tables Vol C Tables 4.2.6.8 and 6.1.1.4'
Yb Yb -0.3850 5.5486 'International Tables Vol C Tables 4.2.6.8 and 6.1.1.4'

loop_
_geom_angle_atom_site_label_1
_geom_angle_atom_site_label_2
_geom_angle_atom_site_label_3
_geom_angle
_geom_angle_site_symmetry_1
_geom_angle_site_symmetry_3
_geom_angle_publ_flag
O3 Yb1 O1 99.7(2) . . ?
O3 Yb1 O4 95.73(19) . . ?
O1 Yb1 O4 89.95(19) . . ?
O3 Yb1 O2 92.29(19) . . ?
O1 Yb1 O2 95.48(18) . . ?
O4 Yb1 O2 169.43(19) . . ?
O3 Yb1 O6 170.64(19) . . ?
O1 Yb1 O6 86.47(18) . . ?
O4 Yb1 O6 91.24(19) . . ?
O2 Yb1 O6 80.08(18) . . ?
O3 Yb1 O5 85.99(19) . . ?
O1 Yb1 O5 169.46(18) . . ?
O4 Yb1 O5 80.63(18) . . ?
O2 Yb1 O5 93.11(18) . . ?
O6 Yb1 O5 89.01(17) . . ?
O7 Yb2 O8 102.4(2) . . ?
O7 Yb2 O10 94.82(19) . . ?
O8 Yb2 O10 96.2(2) . . ?
O7 Yb2 O9 92.3(2) . . ?
O8 Yb2 O9 90.9(2) . . ?
O10 Yb2 O9 168.7(2) . . ?
O7 Yb2 O11 162.7(2) . . ?
O8 Yb2 O11 94.9(2) . . ?
O10 Yb2 O11 82.26(19) . . ?
O9 Yb2 O11 88.4(2) . . ?
O7 Yb2 O12 95.5(2) . . ?
O8 Yb2 O12 162.1(2) . . ?
O10 Yb2 O12 83.2(2) . . ?
O9 Yb2 O12 87.4(2) . . ?
O11 Yb2 O12 67.3(2) . . ?
C1 O1 Yb1 152.8(5) . . ?
C7 O2 Yb1 150.4(5) . . ?
C24 O3 Yb1 153.3(5) . . ?
C30 O4 Yb1 152.0(5) . . ?
C47 O5 C50 107.9(6) . . ?
C47 O5 Yb1 136.0(5) . . ?
C50 O5 Yb1 116.0(4) . . ?
C51 O6 C54 108.2(5) . . ?
C51 O6 Yb1 135.7(5) . . ?
C54 O6 Yb1 116.1(4) . . ?
C55 O7 Yb2 151.3(5) . . ?
C61 O8 Yb2 144.4(5) . . ?
C78 O9 C81 108.5(7) . . ?
C78 O9 Yb2 132.8(6) . . ?
C81 O9 Yb2 118.6(5) . . ?
C82 O10 C85 108.4(6) . . ?
C82 O10 Yb2 125.3(4) . . ?
C85 O10 Yb2 126.2(5) . . ?
C88 O11 C86 112.7(7) . . ?
C88 O11 Yb2 126.5(5) . . ?
C86 O11 Yb2 119.7(6) . . ?
C89 O12 C87 113.7(8) . . ?
C89 O12 Yb2 134.0(6) . . ?
C87 O12 Yb2 112.3(6) . . ?
C90 O13 C93 109.1(13) . . ?
C94' O14 C94 40.4(17) . . ?
C94' O14 C97' 113(4) . . ?
C94 O14 C97' 73(4) . . ?
C94' O14 C97 121(3) . . ?
C94 O14 C97 97(3) . . ?
C97' O14 C97 54(4) . . ?
O1 C1 C6 120.0(7) . . ?
O1 C1 C2 119.8(6) . . ?
C6 C1 C2 120.2(7) . . ?
C3 C2 C1 116.6(7) . . ?
C3 C2 C14 120.9(7) . . ?
C1 C2 C14 122.6(7) . . ?
C4 C3 C2 123.7(7) . . ?
C4 C3 H3 118.1 . . ?
C2 C3 H3 118.1 . . ?
C3 C4 C5 118.0(7) . . ?
C3 C4 C18 120.9(7) . . ?
C5 C4 C18 121.1(7) . . ?
C6 C5 C4 121.5(7) . . ?
C6 C5 H5 119.3 . . ?
C4 C5 H5 119.3 . . ?
C5 C6 C1 119.9(7) . . ?
C5 C6 C13 119.6(7) . . ?
C1 C6 C13 120.5(6) . . ?
O2 C7 C12 120.4(6) . . ?
O2 C7 C8 122.0(7) . . ?
C12 C7 C8 117.6(7) . . ?
C9 C8 C7 119.1(7) . . ?
C9 C8 C19 119.5(7) . . ?
C7 C8 C19 121.4(7) . . ?
C8 C9 C10 122.6(7) . . ?
C8 C9 H9 118.7 . . ?
C10 C9 H9 118.7 . . ?
C11 C10 C9 117.4(7) . . ?
C11 C10 C23 122.2(8) . . ?
C9 C10 C23 120.4(8) . . ?
C12 C11 C10 122.6(8) . . ?
C12 C11 H11 118.7 . . ?
C10 C11 H11 118.7 . . ?
C11 C12 C7 120.5(7) . . ?
C11 C12 C13 118.7(7) . . ?
C7 C12 C13 120.9(7) . . ?
C12 C13 C6 115.6(6) . . ?
C12 C13 H13A 108.4 . . ?
C6 C13 H13A 108.4 . . ?
C12 C13 H13B 108.4 . . ?
C6 C13 H13B 108.4 . . ?
H13A C13 H13B 107.4 . . ?
C15 C14 C2 112.8(7) . . ?
C15 C14 C17 107.6(7) . . ?
C2 C14 C17 110.9(6) . . ?
C15 C14 C16 106.8(7) . . ?
C2 C14 C16 110.2(7) . . ?
C17 C14 C16 108.3(7) . . ?
C14 C15 H15A 109.5 . . ?
C14 C15 H15B 109.5 . . ?
H15A C15 H15B 109.5 . . ?
C14 C15 H15C 109.5 . . ?
H15A C15 H15C 109.5 . . ?
H15B C15 H15C 109.5 . . ?
C14 C16 H16A 109.5 . . ?
C14 C16 H16B 109.5 . . ?
H16A C16 H16B 109.5 . . ?
C14 C16 H16C 109.5 . . ?
H16A C16 H16C 109.5 . . ?
H16B C16 H16C 109.5 . . ?
C14 C17 H17A 109.5 . . ?
C14 C17 H17B 109.5 . . ?
H17A C17 H17B 109.5 . . ?
C14 C17 H17C 109.5 . . ?
H17A C17 H17C 109.5 . . ?
H17B C17 H17C 109.5 . . ?
C4 C18 H18A 109.5 . . ?
C4 C18 H18B 109.5 . . ?
H18A C18 H18B 109.5 . . ?
C4 C18 H18C 109.5 . . ?
H18A C18 H18C 109.5 . . ?
H18B C18 H18C 109.5 . . ?
C22 C19 C21 109.5(7) . . ?
C22 C19 C8 110.3(7) . . ?
C21 C19 C8 109.5(7) . . ?
C22 C19 C20 107.1(7) . . ?
C21 C19 C20 107.3(7) . . ?
C8 C19 C20 113.1(7) . . ?
C19 C20 H20A 109.5 . . ?
C19 C20 H20B 109.5 . . ?
H20A C20 H20B 109.5 . . ?
C19 C20 H20C 109.5 . . ?
H20A C20 H20C 109.5 . . ?
H20B C20 H20C 109.5 . . ?
C19 C21 H21A 109.5 . . ?
C19 C21 H21B 109.5 . . ?
H21A C21 H21B 109.5 . . ?
C19 C21 H21C 109.5 . . ?
H21A C21 H21C 109.5 . . ?
H21B C21 H21C 109.5 . . ?
C19 C22 H22A 109.5 . . ?
C19 C22 H22B 109.5 . . ?
H22A C22 H22B 109.5 . . ?
C19 C22 H22C 109.5 . . ?
H22A C22 H22C 109.5 . . ?
H22B C22 H22C 109.5 . . ?
C10 C23 H23A 109.5 . . ?
C10 C23 H23B 109.5 . . ?
H23A C23 H23B 109.5 . . ?
C10 C23 H23C 109.5 . . ?
H23A C23 H23C 109.5 . . ?
H23B C23 H23C 109.5 . . ?
O3 C24 C29 119.3(6) . . ?
O3 C24 C25 120.4(7) . . ?
C29 C24 C25 120.3(6) . . ?
C26 C25 C24 117.3(7) . . ?
C26 C25 C37 120.6(7) . . ?
C24 C25 C37 122.1(6) . . ?
C27 C26 C25 123.3(7) . . ?
C27 C26 H26 118.4 . . ?
C25 C26 H26 118.4 . . ?
C26 C27 C28 118.0(7) . . ?
C26 C27 C41 120.5(8) . . ?
C28 C27 C41 121.5(8) . . ?
C29 C28 C27 121.9(7) . . ?
C29 C28 H28 119.1 . . ?
C27 C28 H28 119.1 . . ?
C28 C29 C24 119.1(7) . . ?
C28 C29 C36 119.1(7) . . ?
C24 C29 C36 121.8(7) . . ?
O4 C30 C35 119.6(7) . . ?
O4 C30 C31 121.2(7) . . ?
C35 C30 C31 119.2(7) . . ?
C32 C31 C30 117.6(7) . . ?
C32 C31 C42 121.0(7) . . ?
C30 C31 C42 121.4(7) . . ?
C33 C32 C31 123.9(7) . . ?
C33 C32 H32 118.0 . . ?
C31 C32 H32 118.0 . . ?
C32 C33 C34 117.4(7) . . ?
C32 C33 C46 122.5(8) . . ?
C34 C33 C46 120.1(8) . . ?
C33 C34 C35 122.4(8) . . ?
C33 C34 H34 118.8 . . ?
C35 C34 H34 118.8 . . ?
C34 C35 C30 119.3(7) . . ?
C34 C35 C36 118.4(7) . . ?
C30 C35 C36 122.3(7) . . ?
C29 C36 C35 118.0(6) . . ?
C29 C36 H36A 107.8 . . ?
C35 C36 H36A 107.8 . . ?
C29 C36 H36B 107.8 . . ?
C35 C36 H36B 107.8 . . ?
H36A C36 H36B 107.1 . . ?
C38 C37 C39 108.2(7) . . ?
C38 C37 C25 113.2(7) . . ?
C39 C37 C25 111.3(7) . . ?
C38 C37 C40 105.5(7) . . ?
C39 C37 C40 109.4(8) . . ?
C25 C37 C40 109.1(7) . . ?
C37 C38 H38A 109.5 . . ?
C37 C38 H38B 109.5 . . ?
H38A C38 H38B 109.5 . . ?
C37 C38 H38C 109.5 . . ?
H38A C38 H38C 109.5 . . ?
H38B C38 H38C 109.5 . . ?
C37 C39 H39A 109.5 . . ?
C37 C39 H39B 109.5 . . ?
H39A C39 H39B 109.5 . . ?
C37 C39 H39C 109.5 . . ?
H39A C39 H39C 109.5 . . ?
H39B C39 H39C 109.5 . . ?
C37 C40 H40A 109.5 . . ?
C37 C40 H40B 109.5 . . ?
H40A C40 H40B 109.5 . . ?
C37 C40 H40C 109.5 . . ?
H40A C40 H40C 109.5 . . ?
H40B C40 H40C 109.5 . . ?
C27 C41 H41A 109.5 . . ?
C27 C41 H41B 109.5 . . ?
H41A C41 H41B 109.5 . . ?
C27 C41 H41C 109.5 . . ?
H41A C41 H41C 109.5 . . ?
H41B C41 H41C 109.5 . . ?
C45 C42 C31 111.0(7) . . ?
C45 C42 C44 110.3(7) . . ?
C31 C42 C44 109.9(7) . . ?
C45 C42 C43 107.2(7) . . ?
C31 C42 C43 112.0(7) . . ?
C44 C42 C43 106.4(7) . . ?
C42 C43 H43A 109.5 . . ?
C42 C43 H43B 109.5 . . ?
H43A C43 H43B 109.5 . . ?
C42 C43 H43C 109.5 . . ?
H43A C43 H43C 109.5 . . ?
H43B C43 H43C 109.5 . . ?
C42 C44 H44A 109.5 . . ?
C42 C44 H44B 109.5 . . ?
H44A C44 H44B 109.5 . . ?
C42 C44 H44C 109.5 . . ?
H44A C44 H44C 109.5 . . ?
H44B C44 H44C 109.5 . . ?
C42 C45 H45A 109.5 . . ?
C42 C45 H45B 109.5 . . ?
H45A C45 H45B 109.5 . . ?
C42 C45 H45C 109.5 . . ?
H45A C45 H45C 109.5 . . ?
H45B C45 H45C 109.5 . . ?
C33 C46 H46A 109.5 . . ?
C33 C46 H46B 109.5 . . ?
H46A C46 H46B 109.5 . . ?
C33 C46 H46C 109.5 . . ?
H46A C46 H46C 109.5 . . ?
H46B C46 H46C 109.5 . . ?
O5 C47 C48 106.2(7) . . ?
O5 C47 H47A 110.5 . . ?
C48 C47 H47A 110.5 . . ?
O5 C47 H47B 110.5 . . ?
C48 C47 H47B 110.5 . . ?
H47A C47 H47B 108.7 . . ?
C47 C48 C49 103.5(8) . . ?
C47 C48 H48A 111.1 . . ?
C49 C48 H48A 111.1 . . ?
C47 C48 H48B 111.1 . . ?
C49 C48 H48B 111.1 . . ?
H48A C48 H48B 109.0 . . ?
C50 C49 C48 104.6(7) . . ?
C50 C49 H49A 110.8 . . ?
C48 C49 H49A 110.8 . . ?
C50 C49 H49B 110.8 . . ?
C48 C49 H49B 110.8 . . ?
H49A C49 H49B 108.9 . . ?
O5 C50 C49 106.5(7) . . ?
O5 C50 H50A 110.4 . . ?
C49 C50 H50A 110.4 . . ?
O5 C50 H50B 110.4 . . ?
C49 C50 H50B 110.4 . . ?
H50A C50 H50B 108.6 . . ?
O6 C51 C52 104.1(6) . . ?
O6 C51 H51A 110.9 . . ?
C52 C51 H51A 110.9 . . ?
O6 C51 H51B 110.9 . . ?
C52 C51 H51B 110.9 . . ?
H51A C51 H51B 109.0 . . ?
C51 C52 C53 103.1(7) . . ?
C51 C52 H52A 111.1 . . ?
C53 C52 H52A 111.1 . . ?
C51 C52 H52B 111.1 . . ?
C53 C52 H52B 111.1 . . ?
H52A C52 H52B 109.1 . . ?
C54 C53 C52 104.1(7) . . ?
C54 C53 H53A 110.9 . . ?
C52 C53 H53A 110.9 . . ?
C54 C53 H53B 110.9 . . ?
C52 C53 H53B 110.9 . . ?
H53A C53 H53B 109.0 . . ?
O6 C54 C53 105.6(6) . . ?
O6 C54 H54A 110.6 . . ?
C53 C54 H54A 110.6 . . ?
O6 C54 H54B 110.6 . . ?
C53 C54 H54B 110.6 . . ?
H54A C54 H54B 108.8 . . ?
O7 C55 C60 118.6(7) . . ?
O7 C55 C56 120.7(8) . . ?
C60 C55 C56 120.7(7) . . ?
C57 C56 C55 116.2(8) . . ?
C57 C56 C68 122.2(7) . . ?
C55 C56 C68 121.6(7) . . ?
C58 C57 C56 124.3(8) . . ?
C58 C57 H57 117.8 . . ?
C56 C57 H57 117.8 . . ?
C57 C58 C59 116.9(8) . . ?
C57 C58 C72 120.6(8) . . ?
C59 C58 C72 122.5(9) . . ?
C58 C59 C60 123.3(8) . . ?
C58 C59 H59 118.4 . . ?
C60 C59 H59 118.4 . . ?
C59 C60 C55 118.5(7) . . ?
C59 C60 C67 120.2(7) . . ?
C55 C60 C67 121.2(7) . . ?
O8 C61 C62 121.4(7) . . ?
O8 C61 C66 118.1(7) . . ?
C62 C61 C66 120.5(7) . . ?
C63 C62 C61 117.7(8) . . ?
C63 C62 C73 120.2(8) . . ?
C61 C62 C73 122.1(7) . . ?
C62 C63 C64 123.1(9) . . ?
C62 C63 H63 118.5 . . ?
C64 C63 H63 118.5 . . ?
C65 C64 C63 117.2(8) . . ?
C65 C64 C77 121.8(9) . . ?
C63 C64 C77 121.0(9) . . ?
C64 C65 C66 123.7(9) . . ?
C64 C65 H65 118.1 . . ?
C66 C65 H65 118.2 . . ?
C65 C66 C61 117.7(8) . . ?
C65 C66 C67 119.4(8) . . ?
C61 C66 C67 122.9(7) . . ?
C66 C67 C60 114.3(6) . . ?
C66 C67 H67A 108.7 . . ?
C60 C67 H67A 108.7 . . ?
C66 C67 H67B 108.7 . . ?
C60 C67 H67B 108.7 . . ?
H67A C67 H67B 107.6 . . ?
C70 C68 C71 112.5(8) . . ?
C70 C68 C69 107.3(8) . . ?
C71 C68 C69 106.9(8) . . ?
C70 C68 C56 109.5(7) . . ?
C71 C68 C56 109.1(7) . . ?
C69 C68 C56 111.6(8) . . ?
C68 C69 H69A 109.5 . . ?
C68 C69 H69B 109.5 . . ?
H69A C69 H69B 109.5 . . ?
C68 C69 H69C 109.5 . . ?
H69A C69 H69C 109.5 . . ?
H69B C69 H69C 109.5 . . ?
C68 C70 H70A 109.5 . . ?
C68 C70 H70B 109.5 . . ?
H70A C70 H70B 109.5 . . ?
C68 C70 H70C 109.5 . . ?
H70A C70 H70C 109.5 . . ?
H70B C70 H70C 109.5 . . ?
C68 C71 H71A 109.5 . . ?
C68 C71 H71B 109.5 . . ?
H71A C71 H71B 109.5 . . ?
C68 C71 H71C 109.5 . . ?
H71A C71 H71C 109.5 . . ?
H71B C71 H71C 109.5 . . ?
C58 C72 H72A 109.5 . . ?
C58 C72 H72B 109.5 . . ?
H72A C72 H72B 109.5 . . ?
C58 C72 H72C 109.5 . . ?
H72A C72 H72C 109.5 . . ?
H72B C72 H72C 109.5 . . ?
C76 C73 C62 110.8(8) . . ?
C76 C73 C74 106.5(8) . . ?
C62 C73 C74 112.7(8) . . ?
C76 C73 C75 112.0(8) . . ?
C62 C73 C75 108.9(7) . . ?
C74 C73 C75 105.8(8) . . ?
C73 C74 H74A 109.5 . . ?
C73 C74 H74B 109.5 . . ?
H74A C74 H74B 109.5 . . ?
C73 C74 H74C 109.5 . . ?
H74A C74 H74C 109.5 . . ?
H74B C74 H74C 109.5 . . ?
C73 C75 H75A 109.5 . . ?
C73 C75 H75B 109.5 . . ?
H75A C75 H75B 109.5 . . ?
C73 C75 H75C 109.5 . . ?
H75A C75 H75C 109.5 . . ?
H75B C75 H75C 109.5 . . ?
C73 C76 H76A 109.5 . . ?
C73 C76 H76B 109.5 . . ?
H76A C76 H76B 109.5 . . ?
C73 C76 H76C 109.5 . . ?
H76A C76 H76C 109.5 . . ?
H76B C76 H76C 109.5 . . ?
C64 C77 H77A 109.5 . . ?
C64 C77 H77B 109.5 . . ?
H77A C77 H77B 109.5 . . ?
C64 C77 H77C 109.5 . . ?
H77A C77 H77C 109.5 . . ?
H77B C77 H77C 109.5 . . ?
O9 C78 C79 106.5(9) . . ?
O9 C78 H78A 110.4 . . ?
C79 C78 H78A 110.4 . . ?
O9 C78 H78B 110.4 . . ?
C79 C78 H78B 110.4 . . ?
H78A C78 H78B 108.6 . . ?
C78 C79 C80 103.7(9) . . ?
C78 C79 H79A 111.0 . . ?
C80 C79 H79A 111.0 . . ?
C78 C79 H79B 111.0 . . ?
C80 C79 H79B 111.0 . . ?
H79A C79 H79B 109.0 . . ?
C81 C80 C79 104.3(10) . . ?
C81 C80 H80A 110.9 . . ?
C79 C80 H80A 110.9 . . ?
C81 C80 H80B 110.9 . . ?
C79 C80 H80B 110.9 . . ?
H80A C80 H80B 108.9 . . ?
O9 C81 C80 103.9(9) . . ?
O9 C81 H81A 111.0 . . ?
C80 C81 H81A 111.0 . . ?
O9 C81 H81B 111.0 . . ?
C80 C81 H81B 111.0 . . ?
H81A C81 H81B 109.0 . . ?
O10 C82 C83 106.0(7) . . ?
O10 C82 H82A 110.5 . . ?
C83 C82 H82A 110.5 . . ?
O10 C82 H82B 110.5 . . ?
C83 C82 H82B 110.5 . . ?
H82A C82 H82B 108.7 . . ?
C84 C83 C82 106.2(8) . . ?
C84 C83 H83A 110.5 . . ?
C82 C83 H83A 110.5 . . ?
C84 C83 H83B 110.5 . . ?
C82 C83 H83B 110.5 . . ?
H83A C83 H83B 108.7 . . ?
C83 C84 C85 105.9(9) . . ?
C83 C84 H84A 110.6 . . ?
C85 C84 H84A 110.6 . . ?
C83 C84 H84B 110.6 . . ?
C85 C84 H84B 110.6 . . ?
H84A C84 H84B 108.7 . . ?
O10 C85 C84 104.9(8) . . ?
O10 C85 H85A 110.8 . . ?
C84 C85 H85A 110.8 . . ?
O10 C85 H85B 110.8 . . ?
C84 C85 H85B 110.8 . . ?
H85A C85 H85B 108.8 . . ?
O11 C86 C87 108.8(8) . . ?
O11 C86 H86A 109.9 . . ?
C87 C86 H86A 109.9 . . ?
O11 C86 H86B 109.9 . . ?
C87 C86 H86B 109.9 . . ?
H86A C86 H86B 108.3 . . ?
O12 C87 C86 108.3(9) . . ?
O12 C87 H87A 110.0 . . ?
C86 C87 H87A 110.0 . . ?
O12 C87 H87B 110.0 . . ?
C86 C87 H87B 110.0 . . ?
H87A C87 H87B 108.4 . . ?
O11 C88 H88A 109.5 . . ?
O11 C88 H88B 109.5 . . ?
H88A C88 H88B 109.5 . . ?
O11 C88 H88C 109.5 . . ?
H88A C88 H88C 109.5 . . ?
H88B C88 H88C 109.5 . . ?
O12 C89 H89A 109.5 . . ?
O12 C89 H89B 109.5 . . ?
H89A C89 H89B 109.5 . . ?
O12 C89 H89C 109.5 . . ?
H89A C89 H89C 109.5 . . ?
H89B C89 H89C 109.5 . . ?
O13 C90 C91 110.3(15) . . ?
O13 C90 H90A 109.6 . . ?
C91 C90 H90A 109.6 . . ?
O13 C90 H90B 109.6 . . ?
C91 C90 H90B 109.6 . . ?
H90A C90 H90B 108.1 . . ?
C90 C91 C92 102.9(14) . . ?
C90 C91 H91A 111.2 . . ?
C92 C91 H91A 111.2 . . ?
C90 C91 H91B 111.2 . . ?
C92 C91 H91B 111.2 . . ?
H91A C91 H91B 109.1 . . ?
C91 C92 C93 102.0(14) . . ?
C91 C92 H92A 111.4 . . ?
C93 C92 H92A 111.4 . . ?
C91 C92 H92B 111.4 . . ?
C93 C92 H92B 111.4 . . ?
H92A C92 H92B 109.2 . . ?
O13 C93 C92 107.5(14) . . ?
O13 C93 H93A 110.2 . . ?
C92 C93 H93A 110.2 . . ?
O13 C93 H93B 110.2 . . ?
C92 C93 H93B 110.2 . . ?
H93A C93 H93B 108.5 . . ?
O14 C94 C95 112(3) . . ?
O14 C94' C95' 87(2) . . ?
C94 C95 C96 109(2) . . ?
C96' C95' C94' 110(3) . . ?
C97 C96 C95 97(2) . . ?
C95' C96' C97' 102(3) . . ?
C96 C97 O14 117(3) . . ?
O14 C97' C96' 98(3) . . ?
C98 C98 C99 118.2(12) 3_575 . ?
C98 C98 H98A 107.7 3_575 . ?
C99 C98 H98A 107.7 . . ?
C98 C98 H98B 107.7 3_575 . ?
C99 C98 H98B 107.7 . . ?
H98A C98 H98B 107.1 . . ?
C98 C99 C100 116.1(10) . . ?
C98 C99 H99A 108.3 . . ?
C100 C99 H99A 108.3 . . ?
C98 C99 H99B 108.3 . . ?
C100 C99 H99B 108.3 . . ?
H99A C99 H99B 107.4 . . ?
C99 C100 H10A 109.5 . . ?
C99 C100 H10B 109.5 . . ?
H10A C100 H10B 109.5 . . ?
C99 C100 H10C 109.5 . . ?
H10A C100 H10C 109.5 . . ?
H10B C100 H10C 109.5 . . ?

loop_
_geom_bond_atom_site_label_1
_geom_bond_atom_site_label_2
_geom_bond_distance
_geom_bond_site_symmetry_2
_geom_bond_publ_flag
Yb1 O3 2.109(5) . ?
Yb1 O1 2.121(5) . ?
Yb1 O4 2.139(5) . ?
Yb1 O2 2.154(5) . ?
Yb1 O6 2.403(5) . ?
Yb1 O5 2.419(5) . ?
Yb2 O7 2.037(5) . ?
Yb2 O8 2.055(5) . ?
Yb2 O10 2.266(5) . ?
Yb2 O9 2.271(5) . ?
Yb2 O11 2.364(5) . ?
Yb2 O12 2.405(6) . ?
O1 C1 1.341(8) . ?
O2 C7 1.326(8) . ?
O3 C24 1.335(8) . ?
O4 C30 1.341(9) . ?
O5 C47 1.440(10) . ?
O5 C50 1.475(9) . ?
O6 C51 1.432(9) . ?
O6 C54 1.488(8) . ?
O7 C55 1.367(9) . ?
O8 C61 1.355(9) . ?
O9 C78 1.454(11) . ?
O9 C81 1.469(10) . ?
O10 C82 1.429(9) . ?
O10 C85 1.452(10) . ?
O11 C88 1.414(11) . ?
O11 C86 1.449(11) . ?
O12 C89 1.397(12) . ?
O12 C87 1.448(11) . ?
O13 C90 1.303(15) . ?
O13 C93 1.369(18) . ?
O14 C94' 1.420(18) . ?
O14 C94 1.458(18) . ?
O14 C97' 1.47(2) . ?
O14 C97 1.524(19) . ?
C1 C6 1.392(10) . ?
C1 C2 1.433(10) . ?
C2 C3 1.395(10) . ?
C2 C14 1.527(10) . ?
C3 C4 1.375(11) . ?
C3 H3 0.9500 . ?
C4 C5 1.391(10) . ?
C4 C18 1.522(11) . ?
C5 C6 1.383(10) . ?
C5 H5 0.9500 . ?
C6 C13 1.527(10) . ?
C7 C12 1.419(11) . ?
C7 C8 1.431(10) . ?
C8 C9 1.391(11) . ?
C8 C19 1.534(11) . ?
C9 C10 1.395(12) . ?
C9 H9 0.9500 . ?
C10 C11 1.387(11) . ?
C10 C23 1.523(11) . ?
C11 C12 1.373(10) . ?
C11 H11 0.9500 . ?
C12 C13 1.510(10) . ?
C13 H13A 0.9900 . ?
C13 H13B 0.9900 . ?
C14 C15 1.525(11) . ?
C14 C17 1.538(11) . ?
C14 C16 1.539(11) . ?
C15 H15A 0.9800 . ?
C15 H15B 0.9800 . ?
C15 H15C 0.9800 . ?
C16 H16A 0.9800 . ?
C16 H16B 0.9800 . ?
C16 H16C 0.9800 . ?
C17 H17A 0.9800 . ?
C17 H17B 0.9800 . ?
C17 H17C 0.9800 . ?
C18 H18A 0.9800 . ?
C18 H18B 0.9800 . ?
C18 H18C 0.9800 . ?
C19 C22 1.531(12) . ?
C19 C21 1.533(11) . ?
C19 C20 1.535(11) . ?
C20 H20A 0.9800 . ?
C20 H20B 0.9800 . ?
C20 H20C 0.9800 . ?
C21 H21A 0.9800 . ?
C21 H21B 0.9800 . ?
C21 H21C 0.9800 . ?
C22 H22A 0.9800 . ?
C22 H22B 0.9800 . ?
C22 H22C 0.9800 . ?
C23 H23A 0.9800 . ?
C23 H23B 0.9800 . ?
C23 H23C 0.9800 . ?
C24 C29 1.396(10) . ?
C24 C25 1.431(10) . ?
C25 C26 1.391(10) . ?
C25 C37 1.533(11) . ?
C26 C27 1.378(11) . ?
C26 H26 0.9500 . ?
C27 C28 1.393(11) . ?
C27 C41 1.520(11) . ?
C28 C29 1.392(10) . ?
C28 H28 0.9500 . ?
C29 C36 1.505(10) . ?
C30 C35 1.410(11) . ?
C30 C31 1.429(10) . ?
C31 C32 1.391(10) . ?
C31 C42 1.525(11) . ?
C32 C33 1.371(12) . ?
C32 H32 0.9500 . ?
C33 C34 1.388(11) . ?
C33 C46 1.530(11) . ?
C34 C35 1.389(10) . ?
C34 H34 0.9500 . ?
C35 C36 1.510(10) . ?
C36 H36A 0.9900 . ?
C36 H36B 0.9900 . ?
C37 C38 1.530(11) . ?
C37 C39 1.531(12) . ?
C37 C40 1.552(12) . ?
C38 H38A 0.9800 . ?
C38 H38B 0.9800 . ?
C38 H38C 0.9800 . ?
C39 H39A 0.9800 . ?
C39 H39B 0.9800 . ?
C39 H39C 0.9800 . ?
C40 H40A 0.9800 . ?
C40 H40B 0.9800 . ?
C40 H40C 0.9800 . ?
C41 H41A 0.9800 . ?
C41 H41B 0.9800 . ?
C41 H41C 0.9800 . ?
C42 C45 1.524(12) . ?
C42 C44 1.543(11) . ?
C42 C43 1.553(11) . ?
C43 H43A 0.9800 . ?
C43 H43B 0.9800 . ?
C43 H43C 0.9800 . ?
C44 H44A 0.9800 . ?
C44 H44B 0.9800 . ?
C44 H44C 0.9800 . ?
C45 H45A 0.9800 . ?
C45 H45B 0.9800 . ?
C45 H45C 0.9800 . ?
C46 H46A 0.9800 . ?
C46 H46B 0.9800 . ?
C46 H46C 0.9800 . ?
C47 C48 1.472(13) . ?
C47 H47A 0.9900 . ?
C47 H47B 0.9900 . ?
C48 C49 1.511(13) . ?
C48 H48A 0.9900 . ?
C48 H48B 0.9900 . ?
C49 C50 1.488(12) . ?
C49 H49A 0.9900 . ?
C49 H49B 0.9900 . ?
C50 H50A 0.9900 . ?
C50 H50B 0.9900 . ?
C51 C52 1.492(11) . ?
C51 H51A 0.9900 . ?
C51 H51B 0.9900 . ?
C52 C53 1.524(12) . ?
C52 H52A 0.9900 . ?
C52 H52B 0.9900 . ?
C53 C54 1.514(11) . ?
C53 H53A 0.9900 . ?
C53 H53B 0.9900 . ?
C54 H54A 0.9900 . ?
C54 H54B 0.9900 . ?
C55 C60 1.406(11) . ?
C55 C56 1.412(11) . ?
C56 C57 1.406(12) . ?
C56 C68 1.548(12) . ?
C57 C58 1.372(12) . ?
C57 H57 0.9500 . ?
C58 C59 1.372(11) . ?
C58 C72 1.504(12) . ?
C59 C60 1.382(11) . ?
C59 H59 0.9500 . ?
C60 C67 1.514(10) . ?
C61 C62 1.421(11) . ?
C61 C66 1.421(11) . ?
C62 C63 1.379(12) . ?
C62 C73 1.528(12) . ?
C63 C64 1.407(13) . ?
C63 H63 0.9500 . ?
C64 C65 1.372(13) . ?
C64 C77 1.515(13) . ?
C65 C66 1.383(11) . ?
C65 H65 0.9500 . ?
C66 C67 1.514(11) . ?
C67 H67A 0.9900 . ?
C67 H67B 0.9900 . ?
C68 C70 1.519(12) . ?
C68 C71 1.524(12) . ?
C68 C69 1.525(12) . ?
C69 H69A 0.9800 . ?
C69 H69B 0.9800 . ?
C69 H69C 0.9800 . ?
C70 H70A 0.9800 . ?
C70 H70B 0.9800 . ?
C70 H70C 0.9800 . ?
C71 H71A 0.9800 . ?
C71 H71B 0.9800 . ?
C71 H71C 0.9800 . ?
C72 H72A 0.9800 . ?
C72 H72B 0.9800 . ?
C72 H72C 0.9800 . ?
C73 C76 1.522(13) . ?
C73 C74 1.531(12) . ?
C73 C75 1.547(13) . ?
C74 H74A 0.9800 . ?
C74 H74B 0.9800 . ?
C74 H74C 0.9800 . ?
C75 H75A 0.9800 . ?
C75 H75B 0.9800 . ?
C75 H75C 0.9800 . ?
C76 H76A 0.9800 . ?
C76 H76B 0.9800 . ?
C76 H76C 0.9800 . ?
C77 H77A 0.9800 . ?
C77 H77B 0.9800 . ?
C77 H77C 0.9800 . ?
C78 C79 1.471(14) . ?
C78 H78A 0.9900 . ?
C78 H78B 0.9900 . ?
C79 C80 1.493(17) . ?
C79 H79A 0.9900 . ?
C79 H79B 0.9900 . ?
C80 C81 1.469(14) . ?
C80 H80A 0.9900 . ?
C80 H80B 0.9900 . ?
C81 H81A 0.9900 . ?
C81 H81B 0.9900 . ?
C82 C83 1.491(12) . ?
C82 H82A 0.9900 . ?
C82 H82B 0.9900 . ?
C83 C84 1.400(14) . ?
C83 H83A 0.9900 . ?
C83 H83B 0.9900 . ?
C84 C85 1.486(13) . ?
C84 H84A 0.9900 . ?
C84 H84B 0.9900 . ?
C85 H85A 0.9900 . ?
C85 H85B 0.9900 . ?
C86 C87 1.460(15) . ?
C86 H86A 0.9900 . ?
C86 H86B 0.9900 . ?
C87 H87A 0.9900 . ?
C87 H87B 0.9900 . ?
C88 H88A 0.9800 . ?
C88 H88B 0.9800 . ?
C88 H88C 0.9800 . ?
C89 H89A 0.9800 . ?
C89 H89B 0.9800 . ?
C89 H89C 0.9800 . ?
C90 C91 1.43(2) . ?
C90 H90A 0.9900 . ?
C90 H90B 0.9900 . ?
C91 C92 1.45(2) . ?
C91 H91A 0.9900 . ?
C91 H91B 0.9900 . ?
C92 C93 1.48(2) . ?
C92 H92A 0.9900 . ?
C92 H92B 0.9900 . ?
C93 H93A 0.9900 . ?
C93 H93B 0.9900 . ?
C94 C95 1.529(19) . ?
C94' C95' 1.515(19) . ?
C95 C96 1.549(19) . ?
C95' C96' 1.488(19) . ?
C96 C97 1.528(19) . ?
C96' C97' 1.51(2) . ?
C98 C98 1.47(2) 3_575 ?
C98 C99 1.483(14) . ?
C98 H98A 0.9900 . ?
C98 H98B 0.9900 . ?
C99 C100 1.516(15) . ?
C99 H99A 0.9900 . ?
C99 H99B 0.9900 . ?
C100 H10A 0.9800 . ?
C100 H10B 0.9800 . ?
C100 H10C 0.9800 . ?
